data_4319897
loop_
_publ_author_name
'Richard J. van Haaren'
'Kees Goubitz'
'Jan Fraanje'
'Gino P. F. van Strijdonck'
'Henk Oevering'
'Betty Coussens'
'Joost N. H. Reek'
'Paul C. J. Kamer'
'Piet W. N. M. van Leeuwen'

_publ_section_title
;
 An X-ray Study of the Effect of the Bite Angle of Chelating Ligands on
 the Geometry of Palladium(allyl) Complexes: Implications for the
 Regioselectivity in the Allylic Alkylation
;
_journal_name_full 'Inorganic Chemistry'
_journal_page_first 3363
_journal_page_last 3372
_journal_paper_doi 10.1021/ic0009167
_journal_volume 40
_journal_year 2001
_chemical_formula_moiety '[C42 H37 O P2 Pd]^+1^.[B F4]^-1^.(C H2 Cl2)'
_chemical_formula_sum 'C43 H39 B Cl2 F4 O P2 Pd'
_chemical_formula_weight 812.9
_space_group_IT_number 11
_symmetry_cell_setting monoclinic
_symmetry_space_group_name_Hall '-P 2yb'
_symmetry_space_group_name_H-M 'P 1 21/m 1'
_cell_angle_alpha 90.00000
_cell_angle_beta 105.409(9)
_cell_angle_gamma 90.00000
_cell_formula_units_Z 2
_cell_length_a 9.1530(15)
_cell_length_b 18.0851(9)
_cell_length_c 12.6484(8)
_cell_measurement_reflns_used 23
_cell_measurement_temperature 293
_cell_measurement_theta_max 41.85
_cell_measurement_theta_min 40.08
_cell_volume 2018.5(4)
_computing_data_reduction 'xtal ADDREF'
_computing_molecular_graphics xtal
_computing_publication_material 'xtal BONDLA CIFIO'
_computing_structure_refinement 'xtal CRYLSQ'
_computing_structure_solution xtal
_diffrn_ambient_temperature 293
_diffrn_measurement_device_type 'Enraf-Nonius CAD4'
_diffrn_measurement_method \w/2\q
_diffrn_radiation_type 'Cu K\a'
_diffrn_radiation_wavelength 1.5418
_diffrn_reflns_limit_h_max 11
_diffrn_reflns_limit_h_min 0
_diffrn_reflns_limit_k_max 22
_diffrn_reflns_limit_k_min 0
_diffrn_reflns_limit_l_max 15
_diffrn_reflns_limit_l_min -15
_diffrn_reflns_reduction_process 'perpendicular monochr Lp'
_diffrn_reflns_theta_max 74.75
_diffrn_reflns_theta_min 3.62
_diffrn_standards_decay_% none
_diffrn_standards_interval_time 60
_diffrn_standards_number 2
_exptl_absorpt_coefficient_mu '61.1 cm^-1^'
_exptl_absorpt_correction_T_max 0.980
_exptl_absorpt_correction_T_min 0.637
_exptl_absorpt_correction_type psi-scan
_exptl_crystal_density_diffrn 1.392
_exptl_crystal_size_max 0.50
_exptl_crystal_size_mid 0.30
_exptl_crystal_size_min 0.25
_refine_diff_density_max 2.858
_refine_diff_density_min -2.558
_refine_ls_abs_structure_details none
_refine_ls_abs_structure_Flack .00000
_refine_ls_extinction_coef 1957(135)
_refine_ls_extinction_expression 'Eq22 p292 "Cryst. Comp." Munksgaard 1970'
_refine_ls_extinction_method Zachariasen
_refine_ls_goodness_of_fit_all 1.002
_refine_ls_goodness_of_fit_ref 1.025
_refine_ls_matrix_type full
_refine_ls_number_constraints 0
_refine_ls_number_parameters 296
_refine_ls_number_reflns 4034
_refine_ls_number_restraints 26
_refine_ls_R_factor_all .093
_refine_ls_R_factor_gt .091
_refine_ls_shift/su_max .545
_refine_ls_shift/su_mean .024
_refine_ls_structure_factor_coef F
_refine_ls_weighting_scheme calc
_refine_ls_wR_factor_all .104
_refine_ls_wR_factor_ref .103
_reflns_d_resolution_high .799
_reflns_d_resolution_low 12.194
_reflns_limit_h_max 11
_reflns_limit_h_min 0
_reflns_limit_k_max 22
_reflns_limit_k_min 0
_reflns_limit_l_max 15
_reflns_limit_l_min -15
_reflns_number_gt 4280
_reflns_number_total 4280
_reflns_threshold_expression 'F    > 4.00 sig(F   )'
_cod_data_source_file ic0009167_1.cif
_cod_data_source_block o28haa
_cod_depositor_comments
;
The following automatic conversions were performed:

'_exptl_absorpt_correction_type' tag value 'PSI-scans' was replaced
with 'psi-scan' value.

Automatic conversion script
Id: cif_fix_values 1646 2011-03-28 12:23:43Z adriana 
;
_cod_original_sg_symbol_Hall -p_2y1
_cod_original_formula_sum 'C43 H39 Cl2 O P2 Pd B F4'
_cod_database_code 4319897

loop_
_symmetry_equiv_pos_as_xyz
+x,+y,+z
-x,1/2+y,-z
-x,-y,-z
+x,1/2-y,+z

loop_
_atom_site_label
_atom_site_fract_x
_atom_site_fract_y
_atom_site_fract_z
_atom_site_U_iso_or_equiv
_atom_site_adp_type
_atom_site_calc_flag
_atom_site_calc_attached_atom
_atom_site_occupancy
_atom_site_disorder_assembly
_atom_site_disorder_group
Pd .25075(9) .25000 .27117(6) .0318(4) Uani ? ? 1.00000 ? ?
P .1834(2) .14383(11) .15867(15) .0316(8) Uani ? ? 1.00000 ? ?
C1 .3021(13) .1856(7) .4214(7) .060(6) Uani ? ? 1.00000 ? ?
C2 .2400(19) .25000 .4396(10) .059(8) Uani ? ? 1.00000 ? ?
C11 .2355(8) .1272(4) .0318(6) .033(3) Uani ? ? 1.00000 ? ?
C12 .2853(10) .0587(4) .0012(7) .040(4) Uani ? ? 1.00000 ? ?
C13 .3278(11) .0525(5) -.0941(8) .049(5) Uani ? ? 1.00000 ? ?
C14 .3254(10) .1129(5) -.1627(7) .043(4) Uani ? ? 1.00000 ? ?
C15 .2753(9) .1816(4) -.1362(6) .034(3) Uani ? ? 1.00000 ? ?
C16 .2305(8) .1854(4) -.0409(6) .029(3) Uani ? ? 1.00000 ? ?
O .1713(8) .25000 -.0108(6) .033(3) Uani ? ? 1.00000 ? ?
C17 .2651(14) .25000 -.2100(9) .040(6) Uani ? ? 1.00000 ? ?
C18 .105(2) .25000 -.2911(11) .064(8) Uani ? ? 1.00000 ? ?
C19 .386(2) .25000 -.2703(13) .062(9) Uani ? ? 1.00000 ? ?
C21 -.0235(9) .1431(4) .1201(7) .040(4) Uani ? ? 1.00000 ? ?
C22 -.1065(10) .1376(5) .0102(8) .047(4) Uani ? ? 1.00000 ? ?
C23 -.2646(11) .1422(6) -.0143(10) .060(5) Uani ? ? 1.00000 ? ?
C24 -.3353(10) .1512(6) .0640(11) .062(6) Uani ? ? 1.00000 ? ?
C25 -.2556(12) .1552(6) .1735(11) .063(6) Uani ? ? 1.00000 ? ?
C26 -.0961(11) .1517(6) .1974(9) .055(5) Uani ? ? 1.00000 ? ?
C31 .2398(10) .0559(5) .2296(7) .044(4) Uani ? ? 1.00000 ? ?
C32 .1370(14) -.0011(6) .2269(10) .060(6) Uani ? ? 1.00000 ? ?
C33 .336(2) -.0747(8) .3428(11) .089(9) Uani ? ? 1.00000 ? ?
C34 .190(2) -.0676(7) .2840(12) .083(8) Uani ? ? 1.00000 ? ?
C35 .4391(18) -.0199(8) .3418(10) .083(8) Uani ? ? 1.00000 ? ?
C36 .3925(12) .0474(6) .2876(9) .060(6) Uani ? ? 1.00000 ? ?
B .7394(19) .25000 .4616(12) .084(6) Uiso ? ? 1.00000 ? ?
F1 .7341(17) .25000 .5666(11) .131(5) Uiso ? ? 1.00000 ? ?
F2 .8786(18) .25000 .4458(14) .155(6) Uiso ? ? 1.00000 ? ?
F3 .6592(18) .1929(8) .4089(13) .234(7) Uiso ? ? 1.00000 ? ?
Cl1s .1207(8) .0375(4) .5717(6) .188(3) Uiso ? ? 1.00000 ? ?
C1s -.0507(11) .0506(5) .4709(8) .160(17) Uiso ? ? .50000 ? ?
H101 .237(12) .151(6) .450(10) .10000 Uiso ? ? 1.00000 ? ?
H102 .410(5) .178(8) .420(11) .10000 Uiso ? ? 1.00000 ? ?
H2 .155(14) .25000 .475(14) .10000 Uiso ? ? 1.00000 ? ?
H12 .294(14) .018(5) .056(8) .10000 Uiso ? ? 1.00000 ? ?
H14 .350(14) .109(8) -.235(5) .10000 Uiso ? ? 1.00000 ? ?
H13 .363(14) .007(4) -.124(10) .10000 Uiso ? ? 1.00000 ? ?
H181 .040(18) .25000 -.239(12) .10000 Uiso ? ? 1.00000 ? ?
H182 .121(14) .206(4) -.336(8) .10000 Uiso ? ? 1.00000 ? ?
H191 .490(9) .25000 -.218(12) .10000 Uiso ? ? 1.00000 ? ?
H192 .358(14) .210(5) -.327(7) .10000 Uiso ? ? 1.00000 ? ?
H32 .034(15) .003(8) .190(11) .10000 Uiso ? ? 1.00000 ? ?
H33 .352(14) -.125(8) .399(11) .10000 Uiso ? ? 1.00000 ? ?
H34 .103(15) -.074(8) .335(11) .10000 Uiso ? ? 1.00000 ? ?
H35 .504(15) -.022(8) .418(11) .10000 Uiso ? ? 1.00000 ? ?
H36 .471(15) .082(8) .266(11) .10000 Uiso ? ? 1.00000 ? ?
H22 -.065(13) .134(8) -.055(6) .10000 Uiso ? ? 1.00000 ? ?
H23 -.297(14) .140(8) -.0963(14) .10000 Uiso ? ? 1.00000 ? ?
H24 -.4484(17) .153(7) .045(10) .10000 Uiso ? ? 1.00000 ? ?
H25 -.290(14) .165(8) .241(6) .10000 Uiso ? ? 1.00000 ? ?
H26 -.051(13) .158(8) .278(2) .10000 Uiso ? ? 1.00000 ? ?
H11s -.12418 .07838 .50231 .10000 Uiso ? ? .50000 ? ?
H12s -.03269 .07920 .40770 .10000 Uiso ? ? .50000 ? ?

loop_
_atom_site_aniso_label
_atom_site_aniso_U_11
_atom_site_aniso_U_22
_atom_site_aniso_U_33
_atom_site_aniso_U_12
_atom_site_aniso_U_13
_atom_site_aniso_U_23
Pd .0281(4) .0364(5) .0227(4) .00000 -.0074(3) .00000
P .0273(9) .0313(10) .0288(9) -.0034(7) -.0054(7) .0028(7)
C1 .069(7) .076(8) .024(4) -.009(6) -.006(4) .003(4)
C2 .068(10) .077(11) .023(6) .00000 -.005(6) .00000
C11 .027(3) .031(4) .034(4) -.003(3) -.005(3) -.000(3)
C12 .044(5) .027(4) .042(5) .003(3) -.000(4) .001(3)
C13 .060(6) .034(5) .047(5) .005(4) .005(4) -.007(4)
C14 .047(5) .039(5) .036(4) .001(4) .000(4) -.008(4)
C15 .034(4) .034(4) .024(3) -.002(3) -.007(3) -.003(3)
C16 .026(3) .026(4) .029(4) -.002(3) -.006(3) -.004(3)
O .034(4) .028(4) .031(4) .00000 -.001(3) .00000
C17 .050(7) .037(6) .026(5) .00000 -.004(5) .00000
C18 .085(11) .049(8) .033(7) .00000 -.027(7) .00000
C19 .090(12) .049(9) .049(8) .00000 .025(8) .00000
C21 .026(4) .028(4) .057(5) -.004(3) -.002(3) -.001(4)
C22 .033(4) .046(5) .052(5) -.002(4) -.007(4) .001(4)
C23 .031(5) .056(6) .077(7) -.005(4) -.013(5) .005(6)
C24 .027(4) .041(5) .109(9) -.000(4) .001(5) -.005(6)
C25 .045(5) .060(6) .088(8) -.011(5) .022(5) -.023(6)
C26 .042(5) .061(6) .058(6) -.013(5) .008(4) -.011(5)
C31 .052(5) .037(4) .037(4) .005(4) .003(4) .011(4)
C32 .074(7) .035(5) .069(7) -.008(5) .014(6) .012(5)
C33 .132(13) .057(8) .073(8) .031(9) .020(9) .030(7)
C34 .123(12) .044(6) .085(9) -.006(7) .031(9) .020(6)
C35 .103(10) .077(9) .058(7) .043(8) -.000(7) .019(7)
C36 .053(6) .062(7) .059(6) .014(5) .002(5) .016(5)

loop_
_atom_type_symbol
_atom_type_description
_atom_type_oxidation_number
_atom_type_number_in_cell
_atom_type_scat_dispersion_real
_atom_type_scat_dispersion_imag
_atom_type_scat_source
C ? 0 84 .017 .009 'Int. Tables Vol IV Tables 2.2B and 2.3.1'
H ? 0 74 0 0 'Int. Tables Vol IV Tables 2.2B and 2.3.1'
O ? 0 2 .047 .032 'Int. Tables Vol IV Tables 2.2B and 2.3.1'
P ? 0 4 .283 .434 'Int. Tables Vol IV Tables 2.2B and 2.3.1'
B ? 0 2 .008 .004 'Int. Tables Vol IV Tables 2.2B and 2.3.1'
F ? 0 4 .069 .053 'Int. Tables Vol IV Tables 2.2B and 2.3.1'
Cl ? 0 4 .348 .702 'Int. Tables Vol IV Tables 2.2B and 2.3.1'
Pd ? 0 2 -.059 3.934 'Int. Tables Vol IV Tables 2.2B and 2.3.1'

loop_
_diffrn_attenuator_code
_diffrn_attenuator_scale
? ?

loop_
_geom_angle_atom_site_label_1
_geom_angle_atom_site_label_2
_geom_angle_atom_site_label_3
_geom_angle_site_symmetry_1
_geom_angle_site_symmetry_2
_geom_angle_site_symmetry_3
_geom_angle
_geom_angle_publ_flag
C2 Pd C1 '2 656' '2 656' '3 666' 36.1(4) ?
C2 Pd C1 '2 656' '2 656' '2 656' 36.1(4) ?
C2 Pd P '2 656' '2 656' '3 666' 121.28(15) ?
C2 Pd P '2 656' '2 656' '2 656' 121.28(15) ?
C1 Pd C1 '3 666' '2 656' '2 656' 64.9(4) ?
C1 Pd P '3 666' '2 656' '3 666' 93.0(3) ?
C1 Pd P '3 666' '2 656' '2 656' 157.0(3) ?
C1 Pd P '2 656' '2 656' '3 666' 157.0(3) ?
C1 Pd P '2 656' '2 656' '2 656' 93.0(3) ?
P Pd P '3 666' '2 656' '2 656' 108.11(7) ?
C11 P C21 '2 656' '2 656' '2 656' 105.0(4) ?
C11 P C31 '2 656' '2 656' '2 656' 100.5(4) ?
C11 P Pd '2 656' '2 656' '2 656' 125.2(3) ?
C21 P C31 '2 656' '2 656' '2 656' 105.2(4) ?
C21 P Pd '2 656' '2 656' '2 656' 104.6(3) ?
C31 P Pd '2 656' '2 656' '2 656' 114.5(3) ?
H102 C1 H101 '2 656' '2 656' '2 656' 127(*) ?
H102 C1 C2 '2 656' '2 656' '2 656' 126(8) ?
H102 C1 Pd '2 656' '2 656' '2 656' 93(8) ?
H101 C1 C2 '2 656' '2 656' '2 656' 100(7) ?
H101 C1 Pd '2 656' '2 656' '2 656' 130(6) ?
C2 C1 Pd '2 656' '2 656' '2 656' 71.4(7) ?
H2 C2 C1 '2 656' '2 656' '3 666' 119.6(10) ?
H2 C2 C1 '2 656' '2 656' '2 656' 119.6(10) ?
H2 C2 Pd '2 656' '2 656' '2 656' 134(8) ?
C1 C2 C1 '3 666' '2 656' '2 656' 120.4(15) ?
C1 C2 Pd '3 666' '2 656' '2 656' 72.5(7) ?
C1 C2 Pd '2 656' '2 656' '2 656' 72.5(7) ?
C16 C11 C12 '2 656' '2 656' '2 656' 116.1(8) ?
C16 C11 P '2 656' '2 656' '2 656' 119.3(6) ?
C12 C11 P '2 656' '2 656' '2 656' 124.6(6) ?
H12 C12 C13 '2 656' '2 656' '2 656' 124(7) ?
H12 C12 C11 '2 656' '2 656' '2 656' 116(6) ?
C13 C12 C11 '2 656' '2 656' '2 656' 120.2(8) ?
H13 C13 C12 '2 656' '2 656' '2 656' 127(7) ?
H13 C13 C14 '2 656' '2 656' '2 656' 111(7) ?
C12 C13 C14 '2 656' '2 656' '2 656' 121.6(9) ?
H14 C14 C13 '2 656' '2 656' '2 656' 123(8) ?
H14 C14 C15 '2 656' '2 656' '2 656' 116(8) ?
C13 C14 C15 '2 656' '2 656' '2 656' 120.1(9) ?
C16 C15 C14 '2 656' '2 656' '2 656' 116.7(7) ?
C16 C15 C17 '2 656' '2 656' '2 656' 120.5(8) ?
C14 C15 C17 '2 656' '2 656' '2 656' 122.8(8) ?
C15 C16 O '2 656' '2 656' '2 656' 121.0(7) ?
C15 C16 C11 '2 656' '2 656' '2 656' 125.2(7) ?
O C16 C11 '2 656' '2 656' '2 656' 113.8(7) ?
C16 O C16 '3 666' '2 656' '2 656' 115.2(7) ?
C19 C17 C15 '2 656' '2 656' '3 666' 111.9(7) ?
C19 C17 C15 '2 656' '2 656' '2 656' 111.9(7) ?
C19 C17 C18 '2 656' '2 656' '2 656' 111.0(11) ?
C15 C17 C15 '3 666' '2 656' '2 656' 107.2(8) ?
C15 C17 C18 '3 666' '2 656' '2 656' 107.3(7) ?
C15 C17 C18 '2 656' '2 656' '2 656' 107.3(7) ?
H181 C18 H182 '2 656' '2 656' '3 666' 125(7) ?
H181 C18 H182 '2 656' '2 656' '2 656' 125(7) ?
H181 C18 C17 '2 656' '2 656' '2 656' 101(8) ?
H182 C18 H182 '3 666' '2 656' '2 656' 104(9) ?
H182 C18 C17 '3 666' '2 656' '2 656' 97(7) ?
H182 C18 C17 '2 656' '2 656' '2 656' 97(7) ?
H191 C19 H192 '2 656' '2 656' '3 666' 119(8) ?
H191 C19 H192 '2 656' '2 656' '2 656' 119(8) ?
H191 C19 C17 '2 656' '2 656' '2 656' 111(9) ?
H192 C19 H192 '3 666' '2 656' '2 656' 92(7) ?
H192 C19 C17 '3 666' '2 656' '2 656' 106(7) ?
H192 C19 C17 '2 656' '2 656' '2 656' 106(7) ?
C26 C21 C22 '2 656' '2 656' '2 656' 119.6(8) ?
C26 C21 P '2 656' '2 656' '2 656' 119.2(6) ?
C22 C21 P '2 656' '2 656' '2 656' 121.1(7) ?
H22 C22 C21 '2 656' '2 656' '2 656' 127(6) ?
H22 C22 C23 '2 656' '2 656' '2 656' 115(6) ?
C21 C22 C23 '2 656' '2 656' '2 656' 118.1(10) ?
H23 C23 C24 '2 656' '2 656' '2 656' 135(8) ?
H23 C23 C22 '2 656' '2 656' '2 656' 103(8) ?
C24 C23 C22 '2 656' '2 656' '2 656' 121.4(10) ?
H24 C24 C23 '2 656' '2 656' '2 656' 120(7) ?
H24 C24 C25 '2 656' '2 656' '2 656' 118(7) ?
C23 C24 C25 '2 656' '2 656' '2 656' 121.4(9) ?
H25 C25 C24 '2 656' '2 656' '2 656' 132(6) ?
H25 C25 C26 '2 656' '2 656' '2 656' 111(6) ?
C24 C25 C26 '2 656' '2 656' '2 656' 116.8(12) ?
H26 C26 C21 '2 656' '2 656' '2 656' 128(7) ?
H26 C26 C25 '2 656' '2 656' '2 656' 110(7) ?
C21 C26 C25 '2 656' '2 656' '2 656' 122.6(9) ?
C32 C31 C36 '2 656' '2 656' '2 656' 120.4(9) ?
C32 C31 P '2 656' '2 656' '2 656' 122.0(7) ?
C36 C31 P '2 656' '2 656' '2 656' 117.6(7) ?
H32 C32 C31 '2 656' '2 656' '2 656' 122(9) ?
H32 C32 C34 '2 656' '2 656' '2 656' 119(9) ?
C31 C32 C34 '2 656' '2 656' '2 656' 118.5(11) ?
H33 C33 C34 '2 656' '2 656' '2 656' 111(6) ?
H33 C33 C35 '2 656' '2 656' '2 656' 128(6) ?
C34 C33 C35 '2 656' '2 656' '2 656' 120.5(13) ?
H34 C34 C33 '2 656' '2 656' '2 656' 114(6) ?
H34 C34 C32 '2 656' '2 656' '2 656' 100(7) ?
C33 C34 C32 '2 656' '2 656' '2 656' 121.0(13) ?
H35 C35 C33 '2 656' '2 656' '2 656' 102(8) ?
H35 C35 C36 '2 656' '2 656' '2 656' 122(8) ?
C33 C35 C36 '2 656' '2 656' '2 656' 120.8(13) ?
H36 C36 C31 '2 656' '2 656' '2 656' 117(7) ?
H36 C36 C35 '2 656' '2 656' '2 656' 121(7) ?
C31 C36 C35 '2 656' '2 656' '2 656' 118.7(11) ?
C1s Cl1s C1s '4 655' '2 656' '2 656' 73.4(5) ?
H12s C1s H11s '2 656' '2 656' '2 656' 109.1(9) ?
H12s C1s Cl1s '2 656' '2 656' '4 655' 110.5(8) ?
H12s C1s Cl1s '2 656' '2 656' '2 656' 110.1(8) ?
H11s C1s Cl1s '2 656' '2 656' '4 655' 110.5(8) ?
H11s C1s Cl1s '2 656' '2 656' '2 656' 110.1(7) ?
Cl1s C1s Cl1s '4 655' '2 656' '2 656' 106.6(6) ?
F3 B F3 '2 756' '2 756' '3 766' 101.1(13) ?
F3 B F1 '2 756' '2 756' '2 756' 109.5(13) ?
F3 B F2 '2 756' '2 756' '2 756' 110.0(13) ?
F3 B F1 '3 766' '2 756' '2 756' 109.5(13) ?
F3 B F2 '3 766' '2 756' '2 756' 110.0(13) ?
F1 B F2 '2 756' '2 756' '2 756' 115.6(14) ?

loop_
_geom_bond_atom_site_label_1
_geom_bond_atom_site_label_2
_geom_bond_site_symmetry_1
_geom_bond_site_symmetry_2
_geom_bond_distance
_geom_bond_publ_flag
Pd C2 '2 656' '2 656' 2.158(14) ?
Pd C1 '2 656' '3 666' 2.172(10) ?
Pd C1 '2 656' '2 656' 2.172(10) ?
Pd P '2 656' '3 666' 2.372(2) ?
Pd P '2 656' '2 656' 2.372(2) ?
P C11 '2 656' '2 656' 1.817(9) ?
P C21 '2 656' '2 656' 1.826(8) ?
P C31 '2 656' '2 656' 1.832(9) ?
C1 H102 '2 656' '2 656' 1.00(6) ?
C1 H101 '2 656' '2 656' 1.00(12) ?
C1 C2 '2 656' '2 656' 1.343(15) ?
C2 H2 '2 656' '2 656' 1.00(17) ?
C11 C16 '2 656' '2 656' 1.391(11) ?
C11 C12 '2 656' '2 656' 1.409(12) ?
C12 H12 '2 656' '2 656' 1.00(9) ?
C12 C13 '2 656' '2 656' 1.367(15) ?
C13 H13 '2 656' '2 656' 1.00(10) ?
C13 C14 '2 656' '2 656' 1.392(13) ?
C14 H14 '2 656' '2 656' 1.00(9) ?
C14 C15 '2 656' '2 656' 1.396(12) ?
C15 C16 '2 656' '2 656' 1.374(11) ?
C15 C17 '2 656' '2 656' 1.538(10) ?
C16 O '2 656' '2 656' 1.384(9) ?
C17 C19 '2 656' '2 656' 1.51(3) ?
C17 C18 '2 656' '2 656' 1.55(2) ?
C18 H181 '2 656' '2 656' 1.00(18) ?
C18 H182 '2 656' '3 666' 1.00(10) ?
C18 H182 '2 656' '2 656' 1.00(10) ?
C19 H191 '2 656' '2 656' 1.00(9) ?
C19 H192 '2 656' '3 666' 1.00(9) ?
C19 H192 '2 656' '2 656' 1.00(9) ?
C21 C26 '2 656' '2 656' 1.329(15) ?
C21 C22 '2 656' '2 656' 1.399(12) ?
C22 H22 '2 656' '2 656' 1.00(10) ?
C22 C23 '2 656' '2 656' 1.400(13) ?
C23 H23 '2 656' '2 656' 1.00(2) ?
C23 C24 '2 656' '2 656' 1.329(19) ?
C24 H24 '2 656' '2 656' .999(19) ?
C24 C25 '2 656' '2 656' 1.385(17) ?
C25 H25 '2 656' '2 656' 1.00(10) ?
C25 C26 '2 656' '2 656' 1.412(14) ?
C26 H26 '2 656' '2 656' 1.00(4) ?
C31 C32 '2 656' '2 656' 1.390(15) ?
C31 C36 '2 656' '2 656' 1.403(13) ?
C32 H32 '2 656' '2 656' .94(13) ?
C32 C34 '2 656' '2 656' 1.420(16) ?
C33 H33 '2 656' '2 656' 1.14(14) ?
C33 C34 '2 656' '2 656' 1.35(2) ?
C33 C35 '2 656' '2 656' 1.37(2) ?
C34 H34 '2 656' '2 656' 1.16(15) ?
C35 H35 '2 656' '2 656' .99(12) ?
C35 C36 '2 656' '2 656' 1.407(18) ?
C36 H36 '2 656' '2 656' 1.05(14) ?
Cl1s C1s '2 656' '4 655' 1.748(12) ?
Cl1s C1s '2 656' '2 656' 1.755(11) ?
C1s H12s '2 656' '2 656' 1.002(10) ?
C1s H11s '2 656' '2 656' 1.003(11) ?
B F3 '2 756' '2 756' 1.338(17) ?
B F3 '2 756' '3 766' 1.338(17) ?
B F1 '2 756' '2 756' 1.34(2) ?
B F2 '2 756' '2 756' 1.34(3) ?

loop_
_geom_contact_atom_site_label_1
_geom_contact_atom_site_label_2
_geom_contact_distance
_geom_contact_site_symmetry_1
_geom_contact_site_symmetry_2
_geom_contact_publ_flag
H192 H192 1.44(12) '2 656' '3 666' ?
H182 H182 1.58(11) '2 656' '3 666' ?
H11s H12s 1.63283(12) '2 656' '2 656' ?
H191 H192 1.73(14) '2 656' '2 656' ?
H191 H192 1.73(14) '2 656' '3 666' ?
H181 H182 1.8(2) '2 656' '2 656' ?
H181 H182 1.8(2) '2 656' '3 666' ?
H101 H102 1.79(15) '2 656' '2 656' ?
C2 H101 1.80(10) '2 656' '2 656' ?
C2 H101 1.80(10) '2 656' '3 666' ?
C33 H35 1.84(13) '2 656' '2 656' ?
C22 H23 1.90(10) '2 656' '2 656' ?
C17 H182 1.94(10) '2 656' '2 656' ?
C17 H182 1.94(10) '2 656' '3 666' ?
C32 H34 1.99(14) '2 656' '2 656' ?
C14 H13 1.99(8) '2 656' '2 656' ?
C25 H26 1.99(9) '2 656' '2 656' ?
C17 H181 1.99(16) '2 656' '2 656' ?
C26 H25 2.00(13) '2 656' '2 656' ?
H101 H2 2.01(13) '2 656' '2 656' ?
C17 H192 2.02(11) '2 656' '2 656' ?
C17 H192 2.02(11) '2 656' '3 666' ?
C23 H24 2.03(8) '2 656' '2 656' ?
C1 H2 2.03(13) '2 656' '2 656' ?
C23 H22 2.03(12) '2 656' '2 656' ?
C15 H14 2.05(12) '2 656' '2 656' ?
C31 H32 2.05(14) '2 656' '2 656' ?
C34 H32 2.05(13) '2 656' '2 656' ?
C11 H12 2.05(9) '2 656' '2 656' ?
H22 H23 2.05(17) '2 656' '2 656' ?
C25 H24 2.06(7) '2 656' '2 656' ?
C34 H33 2.06(12) '2 656' '2 656' ?
F3 F3 2.07(2) '2 756' '3 766' ?
C17 H191 2.09(10) '2 656' '2 656' ?
C2 H102 2.09(10) '2 656' '3 666' ?
C2 H102 2.09(10) '2 656' '2 656' ?
C1s C1s 2.094(13) '2 656' '4 655' ?
C21 H26 2.09(6) '2 656' '2 656' ?
C13 H12 2.10(11) '2 656' '2 656' ?
C31 H36 2.10(13) '2 656' '2 656' ?
C36 H35 2.11(13) '2 656' '2 656' ?
C13 H14 2.11(10) '2 656' '2 656' ?
H25 H26 2.12(17) '2 656' '2 656' ?
C33 H34 2.12(14) '2 656' '2 656' ?
C12 H13 2.12(13) '2 656' '2 656' ?
C35 H36 2.14(14) '2 656' '2 656' ?
H182 H192 2.14(18) '2 656' '2 656' ?
C21 H22 2.15(8) '2 656' '2 656' ?
C24 H23 2.16(6) '2 656' '2 656' ?
H14 H192 2.17(15) '2 656' '2 656' ?
C24 H25 2.18(8) '2 656' '2 656' ?
F1 F3 2.19(2) '2 756' '2 756' ?
F1 F3 2.19(2) '2 756' '3 766' ?
F2 F3 2.20(2) '2 756' '2 756' ?
F2 F3 2.20(2) '2 756' '3 766' ?
H35 H35 2.2(2) '2 656' 4 ?
C35 H33 2.26(14) '2 656' '2 656' ?
H32 H34 2.26(19) '2 656' '2 656' ?
F1 F2 2.27(3) '2 756' '2 756' ?
Cl1s H12s 2.299(8) '2 656' '4 655' ?
Cl1s H11s 2.299(8) '2 656' '4 655' ?
Cl1s H12s 2.301(7) '2 656' '2 656' ?
Cl1s H11s 2.301(7) '2 656' '2 656' ?
H33 H35 2.3(2) '2 656' '2 656' ?
H14 H13 2.31(15) '2 656' '2 656' ?
C11 O 2.324(8) '2 656' '2 656' ?
C1 C1 2.331(18) '2 656' '3 666' ?
C16 C16 2.337(10) '2 656' '3 666' ?
F3 H102 2.34(7) '2 756' '2 756' ?
F3 H25 2.35(10) '2 756' '2 656' ?
C14 C16 2.357(12) '2 656' '2 656' ?
C22 C26 2.359(15) '2 656' '2 656' ?
C34 C35 2.36(2) '2 656' '2 656' ?
C23 C25 2.367(19) '2 656' '2 656' ?
C12 C16 2.376(11) '2 656' '2 656' ?
C22 C24 2.381(15) '2 656' '2 656' ?
C24 C26 2.383(13) '2 656' '2 656' ?
H33 H34 2.39(18) '2 656' '2 656' ?
C15 O 2.400(11) '2 656' '2 656' ?
C21 C23 2.402(12) '2 656' '2 656' ?
C21 C25 2.405(15) '2 656' '2 656' ?
C11 C13 2.406(13) '2 656' '2 656' ?
C12 C14 2.408(13) '2 656' '2 656' ?
C33 C36 2.41(2) '2 656' '2 656' ?
C13 C15 2.415(12) '2 656' '2 656' ?
C31 C34 2.415(16) '2 656' '2 656' ?
C32 C33 2.415(18) '2 656' '2 656' ?
C31 C35 2.417(16) '2 656' '2 656' ?
C32 C36 2.424(16) '2 656' '2 656' ?
Pd H102 2.43(11) '2 656' '3 666' ?
Pd H102 2.43(11) '2 656' '2 656' ?
F2 H2 2.45(13) '2 756' '2 656' ?
C11 C15 2.455(11) '2 656' '2 656' ?
F1 H33 2.47(14) '2 756' '4 655' ?
F1 H33 2.47(14) '2 756' '1 665' ?
C31 H12 2.48(11) '2 656' '2 656' ?
C15 C15 2.476(11) '2 656' '3 666' ?
C19 H182 2.48(12) '2 656' '3 666' ?
C19 H182 2.48(12) '2 656' '2 656' ?
C15 C18 2.484(14) '2 656' '2 656' ?
C18 C19 2.51(3) '2 656' '2 656' ?
C15 C19 2.52(2) '2 656' '2 656' ?
C15 H181 2.52(13) '2 656' '2 656' ?
H24 H25 2.53(13) '2 656' '2 656' ?
C16 C17 2.529(13) '2 656' '2 656' ?
H12 H13 2.53(18) '2 656' '2 656' ?
H23 H24 2.55(14) '2 656' '2 656' ?
C18 H192 2.57(13) '2 656' '3 666' ?
C18 H192 2.57(13) '2 656' '2 656' ?
C14 C17 2.576(9) '2 656' '2 656' ?
C15 H182 2.58(10) '2 656' '2 656' ?
H102 H102 2.6(2) '2 656' '3 666' ?
H2 H182 2.6(2) '2 656' '2 655' ?
H2 H182 2.6(2) '2 656' '3 665' ?
H182 H192 2.62(16) '2 656' '3 666' ?
C19 H14 2.62(14) '2 656' '2 656' ?
C19 H14 2.62(14) '2 656' '3 666' ?
H35 H36 2.7(2) '2 656' '2 656' ?
C1s H34 2.65(15) '2 656' '4 655' ?
C1 H102 2.66(13) '2 656' '3 666' ?
C11 H22 2.68(11) '2 656' '2 656' ?
C21 H32 2.68(14) '2 656' '2 656' ?
Cl1s H34 2.70(15) '2 656' '4 655' ?
C17 H14 2.70(14) '2 656' '2 656' ?
C17 H14 2.70(14) '2 656' '3 666' ?
C13 C16 2.710(12) '2 656' '2 656' ?
C23 C26 2.718(14) '2 656' '2 656' ?
P C26 2.733(11) '2 656' '2 656' ?
H36 H25 2.7(2) '2 656' '2 556' ?
F3 H33 2.75(14) '2 756' '4 655' ?
C15 H191 2.75(11) '2 656' '2 656' ?
C21 C24 2.755(12) '2 656' '2 656' ?
C15 H192 2.76(11) '2 656' '2 656' ?
H102 H36 2.8(2) '2 656' '2 656' ?
H14 H182 2.77(16) '2 656' '2 656' ?
C15 C16 2.770(11) '2 656' '3 666' ?
P C16 2.776(8) '2 656' '2 656' ?
P C36 2.776(11) '2 656' '2 656' ?
C34 C36 2.78(2) '2 656' '2 656' ?
C22 C25 2.781(17) '2 656' '2 656' ?
C31 C33 2.782(16) '2 656' '2 656' ?
C32 C35 2.782(18) '2 656' '2 656' ?
H2 H192 2.79(16) '2 656' '2 655' ?
H2 H192 2.79(16) '2 656' '3 665' ?
C14 H192 2.80(10) '2 656' '2 656' ?
C1s H12s 2.797(9) '2 656' '4 655' ?
C1s H11s 2.798(10) '2 656' '4 655' ?
C11 C14 2.806(13) '2 656' '2 656' ?
C11 C31 2.806(12) '2 656' '2 656' ?
Cl1s Cl1s 2.808(9) '2 656' '4 655' ?
C12 C15 2.808(11) '2 656' '2 656' ?
P C22 2.816(8) '2 656' '2 656' ?
O H181 2.82(15) '2 656' '2 656' ?
C16 H22 2.82(12) '2 656' '2 656' ?
P C32 2.827(11) '2 656' '2 656' ?
H14 H191 2.83(14) '2 656' '2 656' ?
P H36 2.85(12) '2 656' '2 656' ?
P O 2.857(6) '2 656' '2 656' ?
P C12 2.863(10) '2 656' '2 656' ?
O C17 2.870(15) '2 656' '2 656' ?
C36 H102 2.87(14) '2 656' '2 656' ?
H102 H33 2.88(15) '2 656' 4 ?
C36 H12 2.88(10) '2 656' '2 656' ?
C11 C21 2.891(12) '2 656' '2 656' ?
C11 H24 2.89(4) '2 656' '2 556' ?
C16 H181 2.89(13) '2 656' '2 656' ?
H12 H23 2.89(16) '2 656' '4 656' ?
F3 H11s 2.893(15) '2 756' '2 656' ?
C12 H24 2.90(8) '2 656' '2 556' ?
C21 C31 2.906(11) '2 656' '2 656' ?
F2 H26 2.91(10) '2 756' '2 656' ?
F2 H26 2.91(10) '2 756' '3 666' ?
C16 H24 2.91(3) '2 656' '2 556' ?
H102 H2 2.91(17) '2 656' '2 656' ?
Pd H101 2.92(12) '2 656' '2 656' ?
Pd H101 2.92(12) '2 656' '3 666' ?
C32 H12 2.92(13) '2 656' '2 656' ?
F3 H36 2.92(13) '2 756' '2 756' ?
Cl1s H101 2.93(12) '2 656' '2 656' ?
H191 H23 2.93(14) '2 656' '2 556' ?
H191 H23 2.93(14) '2 656' '3 566' ?
P H12 2.93(11) '2 656' '2 656' ?
H101 H26 2.94(13) '2 656' '2 656' ?
Pd H2 2.94(18) '2 656' '2 656' ?
P H26 2.94(11) '2 656' '2 656' ?
C23 H12 2.94(9) '2 656' '4 656' ?
C13 H24 2.95(10) '2 656' '2 556' ?
C26 H32 2.95(14) '2 656' '2 656' ?
H101 H192 2.95(14) '2 656' '2 655' ?
C14 C19 2.953(14) '2 656' '2 656' ?
C2 H192 2.95(9) '2 656' '2 655' ?
C2 H192 2.95(9) '2 656' '3 665' ?
O H22 2.96(13) '2 656' '3 666' ?
O H22 2.96(13) '2 656' '2 656' ?
P H32 2.96(14) '2 656' '2 656' ?
H12 H36 2.96(15) '2 656' '2 656' ?
C14 H24 2.97(9) '2 656' '2 556' ?
C15 H24 2.97(7) '2 656' '2 556' ?
C24 H13 2.98(8) '2 656' '4 656' ?
C14 H182 2.99(9) '2 656' '2 656' ?
C12 C31 3.027(13) '2 656' '2 656' ?
C35 H35 3.04(14) '2 656' 4 ?
P H22 3.04(8) '2 656' '2 656' ?
C34 H35 3.04(12) '2 656' '2 656' ?
Cl1s H14 3.05(9) '2 656' '2 655' ?
H12 H13 3.05(18) '2 656' '4 556' ?
F2 H25 3.05(10) '2 756' '2 656' ?
F2 H25 3.05(10) '2 756' '3 666' ?
C34 H22 3.06(9) '2 656' '4 656' ?
C1 H101 3.06(11) '2 656' '3 666' ?
H32 H22 3.1(2) '2 656' '4 656' ?
C11 C22 3.074(12) '2 656' '2 656' ?
C14 H191 3.08(7) '2 656' '2 656' ?
H25 H25 3.1(2) '2 656' '3 666' ?
H13 H24 3.09(15) '2 656' '4 656' ?
C34 H23 3.09(9) '2 656' '4 656' ?
C35 H14 3.09(13) '2 656' '4 556' ?
H13 H36 3.1(2) '2 656' '4 556' ?
C25 H13 3.10(8) '2 656' '4 656' ?
C18 H2 3.11(18) '2 656' '2 657' ?
B H33 3.11(14) '2 756' '4 655' ?
B H33 3.11(14) '2 756' '1 665' ?
C1s H26 3.11(9) '2 656' '2 656' ?
C1 H192 3.12(9) '2 656' '2 655' ?
C21 C32 3.120(13) '2 656' '2 656' ?
C31 H34 3.12(14) '2 656' '2 656' ?
B H25 3.13(10) '2 756' '2 656' ?
B H25 3.13(10) '2 756' '3 666' ?
F2 H182 3.15(10) '2 756' '2 655' ?
F2 H182 3.15(10) '2 756' '3 665' ?
H182 H34 3.15(17) '2 656' '4 656' ?
H2 H26 3.17(15) '2 656' '3 666' ?
H2 H26 3.17(15) '2 656' '2 656' ?
H32 H26 3.2(2) '2 656' '2 656' ?
C21 H23 3.18(7) '2 656' '2 656' ?
F2 H11s 3.187(4) '2 756' '2 656' ?
F2 H11s 3.187(4) '2 756' '3 666' ?
C32 H22 3.19(12) '2 656' '4 656' ?
F1 H181 3.20(14) '2 756' '2 655' ?
B H102 3.20(7) '2 756' '2 756' ?
B H102 3.20(7) '2 756' '3 766' ?
C35 H34 3.21(14) '2 656' '2 656' ?
C24 H26 3.22(7) '2 656' '2 656' ?
C21 H25 3.23(13) '2 656' '2 656' ?
C31 H35 3.24(12) '2 656' '2 656' ?
C24 H22 3.24(12) '2 656' '2 656' ?
Pd H26 3.25(13) '2 656' '2 656' ?
Pd H26 3.25(13) '2 656' '3 666' ?
C1 C36 3.246(17) '2 656' '2 656' ?
C16 H14 3.25(11) '2 656' '2 656' ?
C33 H32 3.25(13) '2 656' '2 656' ?
C15 H182 3.25(9) '2 656' '3 666' ?
C15 H13 3.26(8) '2 656' '2 656' ?
H11s H12s 3.25732(15) '2 656' '4 655' ?
C33 H23 3.26(6) '2 656' '4 656' ?
C16 H12 3.26(9) '2 656' '2 656' ?
F2 H12s 3.262(6) '2 756' '2 656' ?
F2 H12s 3.262(6) '2 756' '3 666' ?
C1s H101 3.26(12) '2 656' '2 656' ?
Cl1s H182 3.27(8) '2 656' '2 655' ?
C11 H36 3.27(12) '2 656' '2 656' ?
C31 H101 3.28(12) '2 656' '2 656' ?
H12 H32 3.3(2) '2 656' '2 656' ?
C36 H32 3.28(13) '2 656' '2 656' ?
C16 C18 3.281(14) '2 656' '2 656' ?
C22 H12 3.29(10) '2 656' '4 656' ?
C22 H24 3.29(5) '2 656' '2 656' ?
C26 H24 3.29(4) '2 656' '2 656' ?
H14 H23 3.29(16) '2 656' '2 556' ?
C1 H26 3.29(10) '2 656' '2 656' ?
C19 H181 3.30(17) '2 656' '2 656' ?
C26 H22 3.30(9) '2 656' '2 656' ?
P C1 3.298(9) '2 656' '2 656' ?
F3 H102 3.30(11) '2 756' '3 766' ?
C25 H36 3.31(15) '2 656' '2 756' ?
C22 H26 3.31(4) '2 656' '2 656' ?
C1 C31 3.313(14) '2 656' '2 656' ?
O C22 3.320(11) '2 656' '2 656' ?
O C22 3.320(11) '2 656' '3 666' ?
H101 H182 3.32(18) '2 656' '2 655' ?
F1 H102 3.32(8) '2 756' '2 756' ?
F1 H102 3.32(8) '2 756' '3 766' ?
C23 H25 3.32(9) '2 656' '2 656' ?
C12 H14 3.33(9) '2 656' '2 656' ?
C32 H36 3.33(13) '2 656' '2 656' ?
C31 H102 3.33(12) '2 656' '2 656' ?
H36 H24 3.33(19) '2 656' '2 556' ?
C14 H12 3.33(11) '2 656' '2 656' ?
C14 C18 3.332(13) '2 656' '2 656' ?
B H11s 3.334(6) '2 756' '2 656' ?
B H11s 3.334(6) '2 756' '3 666' ?
C18 H14 3.34(13) '2 656' '2 656' ?
C18 H14 3.34(13) '2 656' '3 666' ?
Pd C21 3.338(7) '2 656' '2 656' ?
Pd C21 3.338(7) '2 656' '3 666' ?
C2 H26 3.34(10) '2 656' '3 666' ?
C2 H26 3.34(10) '2 656' '2 656' ?
C22 H32 3.34(13) '2 656' '2 656' ?
H26 H26 3.3(2) '2 656' '3 666' ?
C33 H36 3.34(14) '2 656' '2 656' ?
C25 H23 3.34(3) '2 656' '2 656' ?
C15 H192 3.35(10) '2 656' '3 666' ?
O C21 3.350(11) '2 656' '3 666' ?
O C21 3.350(11) '2 656' '2 656' ?
C11 H13 3.35(12) '2 656' '2 656' ?
C19 H2 3.35(15) '2 656' '2 657' ?
C1s H34 3.36(15) '2 656' '2 656' ?
H14 H35 3.36(19) '2 656' '4 556' ?
C36 H101 3.36(13) '2 656' '2 656' ?
C12 H36 3.36(12) '2 656' '2 656' ?
C1 H36 3.37(15) '2 656' '2 656' ?
C13 H32 3.37(13) '2 656' '4 656' ?
C14 H23 3.37(13) '2 656' '2 556' ?
C32 H33 3.37(13) '2 656' '2 656' ?
C12 H22 3.38(12) '2 656' '2 656' ?
C12 H13 3.39(11) '2 656' '4 556' ?
C18 H191 3.39(8) '2 656' '2 656' ?
C2 H182 3.40(12) '2 656' '3 665' ?
C2 H182 3.40(12) '2 656' '2 655' ?
H192 H33 3.40(19) '2 656' '4 556' ?
H182 H191 3.40(14) '2 656' '2 656' ?
C25 H25 3.40(14) '2 656' '3 666' ?
H102 H192 3.41(17) '2 656' '2 655' ?
Cl1s H35 3.41(14) '2 656' 4 ?
H101 H35 3.42(16) '2 656' 4 ?
C31 H26 3.42(13) '2 656' '2 656' ?
H12 H24 3.42(15) '2 656' '2 556' ?
C16 C22 3.426(12) '2 656' '2 656' ?
H13 H25 3.43(15) '2 656' '4 656' ?
C25 C25 3.430(17) '2 656' '3 666' ?
O C18 3.436(16) '2 656' '2 656' ?
Pd O 3.445(7) '2 656' '2 656' ?
F3 H25 3.45(12) '2 756' '3 666' ?
H102 H35 3.45(19) '2 656' 4 ?
C12 H32 3.45(12) '2 656' '4 656' ?
C26 C32 3.450(15) '2 656' '2 656' ?
H181 H22 3.45(18) '2 656' '3 666' ?
H181 H22 3.45(18) '2 656' '2 656' ?
H181 H192 3.5(2) '2 656' '2 656' ?
H181 H192 3.5(2) '2 656' '3 666' ?
H12 H22 3.46(17) '2 656' '4 656' ?
C26 C31 3.457(14) '2 656' '2 656' ?
P H102 3.46(11) '2 656' '2 656' ?
C23 H13 3.46(11) '2 656' '4 656' ?
C33 H35 3.46(13) '2 656' 4 ?
H13 H13 3.47(15) '2 656' '4 556' ?
H14 H192 3.47(16) '2 656' '3 666' ?
C24 H12 3.48(10) '2 656' '4 656' ?
C36 H33 3.48(14) '2 656' '2 656' ?
C11 C36 3.485(13) '2 656' '2 656' ?
C32 H26 3.49(13) '2 656' '2 656' ?
F3 H12s 3.493(16) '2 756' '2 656' ?
C12 C36 3.498(14) '2 656' '2 656' ?
C11 C16 3.509(11) '2 656' '3 666' ?
H24 H24 3.5(2) '2 656' '3 666' ?
H13 H32 3.52(18) '2 656' '4 656' ?
F1 H182 3.52(12) '2 756' '2 655' ?
F1 H182 3.52(12) '2 756' '3 665' ?
C23 H191 3.52(9) '2 656' '2 756' ?
C32 H23 3.53(12) '2 656' '4 656' ?
H181 H34 3.53(15) '2 656' '4 656' ?
H181 H34 3.53(15) '2 656' '1 666' ?
Pd C26 3.540(10) '2 656' '3 666' ?
Pd C26 3.540(10) '2 656' '2 656' ?
F1 H11s 3.541(8) '2 756' '2 656' ?
F1 H11s 3.541(8) '2 756' '3 666' ?
F3 H26 3.54(11) '2 756' '2 656' ?
H33 H35 3.54(18) '2 656' 4 ?
C14 H181 3.54(11) '2 656' '2 656' ?
H13 H24 3.55(15) '2 656' '2 556' ?
Pd C31 3.547(9) '2 656' '3 666' ?
Pd C31 3.547(9) '2 656' '2 656' ?
C1 H33 3.55(12) '2 656' 4 ?
H101 H102 3.55(17) '2 656' '3 666' ?
C33 H14 3.55(13) '2 656' '4 556' ?
C13 H13 3.55(11) '2 656' '4 556' ?
C26 C26 3.556(16) '2 656' '3 666' ?
C2 C19 3.56(2) '2 656' '2 655' ?
C16 C21 3.557(12) '2 656' '2 656' ?
C36 H13 3.56(14) '2 656' '4 556' ?
C35 H12 3.57(9) '2 656' '2 656' ?
C24 C24 3.574(15) '2 656' '3 666' ?
Cl1s H34 3.57(14) '2 656' '2 656' ?
P H101 3.59(13) '2 656' '2 656' ?
C26 H26 3.59(13) '2 656' '3 666' ?
F1 H34 3.60(13) '2 756' '4 655' ?
F1 H34 3.60(13) '2 756' '1 665' ?
C13 H12 3.60(13) '2 656' '4 556' ?
H101 H101 3.60(15) '2 656' '3 666' ?
C32 H35 3.60(12) '2 656' '2 656' ?
C12 O 3.606(8) '2 656' '2 656' ?
C16 H182 3.61(10) '2 656' '2 656' ?
C36 H34 3.62(14) '2 656' '2 656' ?
C34 H12 3.62(11) '2 656' '2 656' ?
C1 H192 3.62(9) '2 656' '3 665' ?
C36 H35 3.62(13) '2 656' 4 ?
H14 H24 3.62(13) '2 656' '2 556' ?
C15 H22 3.63(12) '2 656' '2 656' ?
F3 C1s 3.631(18) '2 756' '2 656' ?
H34 H22 3.63(16) '2 656' '4 656' ?
C12 C32 3.635(16) '2 656' '2 656' ?
C14 O 3.644(11) '2 656' '2 656' ?
C12 C23 3.644(14) '2 656' '4 656' ?
Pd H36 3.65(14) '2 656' '2 656' ?
Pd H36 3.65(14) '2 656' '3 666' ?
F2 C1s 3.663(10) '2 756' '2 656' ?
F2 C1s 3.663(10) '2 756' '3 666' ?
C13 C24 3.664(13) '2 656' '2 556' ?
C11 C32 3.670(15) '2 656' '2 656' ?
C18 H34 3.68(14) '2 656' '4 656' ?
C18 H34 3.68(14) '2 656' '1 666' ?
C35 H13 3.68(14) '2 656' '4 556' ?
C24 H24 3.68(13) '2 656' '3 666' ?
C26 H23 3.69(4) '2 656' '2 656' ?
C14 C24 3.690(13) '2 656' '2 556' ?
C24 H36 3.69(15) '2 656' '2 756' ?
C13 C24 3.701(14) '2 656' '4 656' ?
C16 H13 3.70(10) '2 656' '2 656' ?
C23 H26 3.71(4) '2 656' '2 656' ?
C35 H32 3.72(13) '2 656' '2 656' ?
C19 H23 3.72(11) '2 656' '2 556' ?
C19 H23 3.72(11) '2 656' '3 566' ?
C26 H13 3.72(10) '2 656' '4 656' ?
C35 H23 3.72(8) '2 656' '4 656' ?
Pd C11 3.728(8) '2 656' '2 656' ?
Pd C11 3.728(8) '2 656' '3 666' ?
F2 H101 3.73(11) '2 756' '2 656' ?
F2 H101 3.73(11) '2 756' '3 666' ?
Cl1s H32 3.73(15) '2 656' '4 655' ?
C35 H102 3.74(14) '2 656' '2 656' ?
C16 C19 3.74(2) '2 656' '2 656' ?
C12 C24 3.745(13) '2 656' '2 556' ?
C1 H35 3.75(13) '2 656' 4 ?
C21 H24 3.754(18) '2 656' '2 656' ?
C1s H25 3.76(10) '2 656' '2 656' ?
B H2 3.76(14) '2 756' '2 656' ?
C14 C23 3.760(12) '2 656' '2 556' ?
C33 H192 3.76(11) '2 656' '4 556' ?
C33 H102 3.76(11) '2 656' 4 ?
C24 C25 3.765(16) '2 656' '3 666' ?
C22 H25 3.77(11) '2 656' '2 656' ?
C25 C26 3.767(16) '2 656' '3 666' ?
C14 C15 3.772(12) '2 656' '3 666' ?
C36 H25 3.77(13) '2 656' '2 556' ?
C22 H32 3.77(15) '2 656' '4 656' ?
C12 H23 3.77(13) '2 656' '4 656' ?
C25 H22 3.77(11) '2 656' '2 656' ?
B H26 3.77(11) '2 756' '2 656' ?
B H26 3.78(11) '2 756' '3 666' ?
C25 H32 3.78(14) '2 656' '2 656' ?
C13 H23 3.78(13) '2 656' '2 556' ?
C26 H101 3.79(10) '2 656' '2 656' ?
C34 H36 3.79(14) '2 656' '2 656' ?
C1s H182 3.79(9) '2 656' '2 655' ?
C11 H32 3.79(15) '2 656' '2 656' ?
O H24 3.79(6) '2 656' '3 566' ?
O H24 3.79(6) '2 656' '2 556' ?
C11 H14 3.80(9) '2 656' '2 656' ?
C15 H12 3.80(9) '2 656' '2 656' ?
C1s H33 3.81(15) '2 656' '4 655' ?
C22 C34 3.810(17) '2 656' '4 656' ?
C15 C24 3.824(11) '2 656' '2 556' ?
Cl1s H192 3.82(9) '2 656' '2 655' ?
B H182 3.83(11) '2 756' '2 655' ?
B H182 3.83(11) '2 756' '3 665' ?
C22 C32 3.835(15) '2 656' '4 656' ?
C17 H2 3.84(17) '2 656' '2 657' ?
P P 3.840(3) '2 656' '3 666' ?
C14 H32 3.84(14) '2 656' '4 656' ?
C13 C17 3.846(10) '2 656' '2 656' ?
C11 C17 3.847(13) '2 656' '2 656' ?
C12 C21 3.852(13) '2 656' '2 656' ?
C16 H191 3.85(13) '2 656' '2 656' ?
C36 H14 3.86(13) '2 656' '4 556' ?
C12 H32 3.86(15) '2 656' '2 656' ?
F2 H181 3.86(15) '2 756' '2 655' ?
C11 C24 3.865(12) '2 656' '2 556' ?
C21 C21 3.866(11) '2 656' '3 666' ?
C32 H101 3.87(11) '2 656' '2 656' ?
C26 H25 3.87(14) '2 656' '3 666' ?
C14 H192 3.87(9) '2 656' '3 666' ?
Pd C36 3.874(12) '2 656' '3 666' ?
Pd C36 3.874(12) '2 656' '2 656' ?
C34 H181 3.87(8) '2 656' '1 656' ?
C13 H24 3.88(13) '2 656' '4 656' ?
C13 C23 3.877(15) '2 656' '4 656' ?
C1 H182 3.88(13) '2 656' '2 655' ?
C19 H101 3.88(12) '2 656' '3 667' ?
C19 H101 3.88(12) '2 656' '2 657' ?
C15 H23 3.89(13) '2 656' '2 556' ?
B H12s 3.888(11) '2 756' '2 656' ?
B H12s 3.888(11) '2 756' '3 666' ?
C12 C22 3.889(13) '2 656' '2 656' ?
C16 C24 3.890(11) '2 656' '2 556' ?
C23 C34 3.89(2) '2 656' '4 656' ?
C12 C22 3.895(13) '2 656' '4 656' ?
C31 H33 3.90(13) '2 656' '2 656' ?
C13 C25 3.898(15) '2 656' '4 656' ?
C14 C35 3.90(2) '2 656' '4 556' ?
C23 C23 3.899(16) '2 656' '3 666' ?
C13 C13 3.901(13) '2 656' '4 556' ?
C22 C31 3.906(12) '2 656' '2 656' ?
C2 C18 3.92(2) '2 656' '2 655' ?
C33 H12 3.92(10) '2 656' '2 656' ?
C23 H14 3.92(10) '2 656' '2 756' ?
C35 C35 3.925(18) '2 656' 4 ?
C25 H26 3.93(13) '2 656' '3 666' ?
C1s H32 3.93(15) '2 656' '2 656' ?
C24 H191 3.93(12) '2 656' '2 756' ?
C12 C24 3.936(13) '2 656' '4 656' ?
Cl1s H13 3.94(11) '2 656' '2 655' ?
C21 H12 3.94(12) '2 656' '2 656' ?
C35 H192 3.94(10) '2 656' '4 556' ?
C21 C26 3.939(14) '2 656' '3 666' ?
C22 C32 3.940(14) '2 656' '2 656' ?
C1 C19 3.944(18) '2 656' '2 655' ?
C13 C23 3.946(14) '2 656' '2 556' ?
C19 H33 3.95(15) '2 656' '4 556' ?
C19 H33 3.95(15) '2 656' '1 566' ?
F2 H33 3.95(15) '2 756' '4 655' ?
F2 H33 3.95(15) '2 756' '1 665' ?
P C2 3.950(12) '2 656' '2 656' ?
F1 H191 3.95(14) '2 756' '2 755' ?
C23 C24 3.963(16) '2 656' '3 666' ?
C12 C13 3.969(13) '2 656' '4 556' ?
C33 H22 3.97(9) '2 656' '4 656' ?
C24 H25 3.97(12) '2 656' '3 666' ?
C34 H182 3.98(12) '2 656' '4 656' ?
C11 H32 3.98(13) '2 656' '4 656' ?
C17 H24 3.99(10) '2 656' '3 566' ?
C17 H24 3.99(10) '2 656' '2 556' ?
P H24 4.00(7) '2 656' '2 556' ?
C14 H34 4.01(12) '2 656' '4 656' ?
C31 H23 4.01(13) '2 656' '4 656' ?
C35 H101 4.02(12) '2 656' '2 656' ?
C1 C26 4.024(13) '2 656' '2 656' ?
C13 H36 4.03(15) '2 656' '4 556' ?
C22 H13 4.03(12) '2 656' '4 656' ?
C13 H22 4.03(13) '2 656' '2 656' ?
C25 H24 4.04(12) '2 656' '3 666' ?
B H181 4.05(14) '2 756' '2 655' ?
C22 C22 4.066(14) '2 656' '3 666' ?
Cl1s H2 4.07(6) '2 656' '2 656' ?
Pd C16 4.074(7) '2 656' '3 666' ?
Pd C16 4.074(7) '2 656' '2 656' ?
B C1s 4.074(13) '2 756' '2 656' ?
B C1s 4.074(13) '2 756' '3 666' ?
P C25 4.077(12) '2 656' '2 656' ?
P C16 4.084(8) '2 656' '3 666' ?
C13 O 4.090(10) '2 656' '2 656' ?
P C35 4.090(14) '2 656' '2 656' ?
P C15 4.093(8) '2 656' '2 656' ?
C23 C32 4.095(17) '2 656' '4 656' ?
P C23 4.103(9) '2 656' '2 656' ?
P C13 4.116(11) '2 656' '2 656' ?
C2 C26 4.122(15) '2 656' '3 666' ?
C2 C26 4.122(15) '2 656' '2 656' ?
C11 C15 4.126(11) '2 656' '3 666' ?
C16 C31 4.129(12) '2 656' '2 656' ?
C1 C35 4.13(2) '2 656' '2 656' ?
P C34 4.133(13) '2 656' '2 656' ?
Cl1s H26 4.14(12) '2 656' '4 655' ?
C14 C16 4.141(12) '2 656' '3 666' ?
C15 C23 4.143(12) '2 656' '2 556' ?
C11 C26 4.144(14) '2 656' '2 656' ?
C21 C22 4.205(12) '2 656' '3 666' ?
C21 C36 4.207(13) '2 656' '2 656' ?
C23 C33 4.211(19) '2 656' '4 656' ?
C1 C32 4.215(15) '2 656' '2 656' ?
C22 C23 4.221(14) '2 656' '3 666' ?
Cl1s H26 4.23(8) '2 656' '2 656' ?
C1 C21 4.238(12) '2 656' '2 656' ?
C13 C32 4.240(15) '2 656' '4 656' ?
O C19 4.25(2) '2 656' '2 656' ?
P C21 4.264(8) '2 656' '3 666' ?
C13 C22 4.264(14) '2 656' '4 656' ?
C13 C35 4.27(2) '2 656' '4 556' ?
C18 C34 4.28(2) '2 656' '1 666' ?
C18 C34 4.28(2) '2 656' '4 656' ?
C13 C26 4.285(14) '2 656' '4 656' ?
C24 C26 4.288(15) '2 656' '3 666' ?
C12 C32 4.292(13) '2 656' '4 656' ?
C19 C33 4.31(2) '2 656' '4 556' ?
C19 C33 4.31(2) '2 656' '1 566' ?
C1 C33 4.314(18) '2 656' 4 ?
C13 C19 4.319(14) '2 656' '2 656' ?
C33 C35 4.325(18) '2 656' 4 ?
C25 C36 4.327(18) '2 656' '2 756' ?
C12 C17 4.345(11) '2 656' '2 656' ?
C23 C25 4.356(17) '2 656' '3 666' ?
C19 C23 4.358(17) '2 656' '3 566' ?
C19 C23 4.358(17) '2 656' '2 556' ?
C14 C33 4.36(2) '2 656' '4 556' ?
C21 C25 4.364(14) '2 656' '3 666' ?
C13 C36 4.374(17) '2 656' '4 556' ?
C2 C17 4.377(18) '2 656' '2 655' ?
C13 C31 4.379(14) '2 656' '2 656' ?
C12 C35 4.397(15) '2 656' '2 656' ?
C2 C31 4.401(12) '2 656' '3 666' ?
C2 C31 4.401(12) '2 656' '2 656' ?
C12 C21 4.411(11) '2 656' '4 656' ?
C12 C25 4.427(15) '2 656' '4 656' ?
C15 C22 4.439(13) '2 656' '2 656' ?
P C1 4.453(11) '2 656' '3 666' ?
Pd C22 4.471(8) '2 656' '3 666' ?
Pd C22 4.471(8) '2 656' '2 656' ?
F2 Cl1s 4.510(11) '2 756' '2 656' ?
F2 Cl1s 4.510(11) '2 756' '3 666' ?
P C11 4.512(8) '2 656' '3 666' ?
P C24 4.579(9) '2 656' '2 656' ?
P C26 4.596(11) '2 656' '3 666' ?
F3 Cl1s 4.606(17) '2 756' '4 655' ?
P C33 4.613(14) '2 656' '2 656' ?
P C14 4.619(10) '2 656' '2 656' ?
Pd C32 4.660(10) '2 656' '2 656' ?
Pd C32 4.660(10) '2 656' '3 666' ?
Pd C25 4.786(11) '2 656' '2 656' ?
Pd C25 4.786(11) '2 656' '3 666' ?
Pd C12 4.930(9) '2 656' '2 656' ?
Pd C12 4.930(9) '2 656' '3 666' ?

loop_
_geom_hbond_atom_site_label_D
_geom_hbond_atom_site_label_H
_geom_hbond_atom_site_label_A
_geom_hbond_site_symmetry_D
_geom_hbond_site_symmetry_H
_geom_hbond_site_symmetry_A
_geom_hbond_distance_DH
_geom_hbond_distance_HA
_geom_hbond_distance_DA
_geom_hbond_angle_DHA
_geom_hbond_publ_flag
? ? ? ? ? ? ? ? ? ? ?

loop_
_geom_torsion_atom_site_label_1
_geom_torsion_atom_site_label_2
_geom_torsion_atom_site_label_3
_geom_torsion_atom_site_label_4
_geom_torsion_site_symmetry_1
_geom_torsion_site_symmetry_2
_geom_torsion_site_symmetry_3
_geom_torsion_site_symmetry_4
_geom_torsion
_geom_torsion_publ_flag
C1 Pd P C11 '2 656' '2 656' '2 656' '2 656' -138.2(4) ?
C1 Pd P C21 '2 656' '2 656' '2 656' '2 656' 101.0(4) ?
C1 Pd P C31 '2 656' '2 656' '2 656' '2 656' -13.6(5) ?
C2 Pd P C11 '2 656' '2 656' '2 656' '2 656' -162.0(6) ?
C2 Pd P C21 '2 656' '2 656' '2 656' '2 656' 77.2(6) ?
C2 Pd P C31 '2 656' '2 656' '2 656' '2 656' -37.4(6) ?
P Pd P C11 '3 666' '2 656' '2 656' '2 656' 51.1(3) ?
P Pd P C21 '3 666' '2 656' '2 656' '2 656' -69.7(3) ?
P Pd P C31 '3 666' '2 656' '2 656' '2 656' 175.7(4) ?
C1 Pd P C11 '3 666' '2 656' '2 656' '2 656' -153.2(8) ?
C1 Pd P C21 '3 666' '2 656' '2 656' '2 656' 86.0(9) ?
C1 Pd P C31 '3 666' '2 656' '2 656' '2 656' -28.6(9) ?
P Pd C1 C2 '2 656' '2 656' '2 656' '2 656' -144.2(8) ?
P Pd C1 H101 '2 656' '2 656' '2 656' '2 656' -57(9) ?
P Pd C1 H102 '2 656' '2 656' '2 656' '2 656' 89(8) ?
C2 Pd C1 C2 '2 656' '2 656' '2 656' '2 656' -.0(9) ?
C2 Pd C1 H101 '2 656' '2 656' '2 656' '2 656' 87(9) ?
C2 Pd C1 H102 '2 656' '2 656' '2 656' '2 656' -127(8) ?
P Pd C1 C2 '3 666' '2 656' '2 656' '2 656' 12.8(13) ?
P Pd C1 H101 '3 666' '2 656' '2 656' '2 656' 100(9) ?
P Pd C1 H102 '3 666' '2 656' '2 656' '2 656' -115(8) ?
C1 Pd C1 C2 '3 666' '2 656' '2 656' '2 656' 29.4(8) ?
C1 Pd C1 H101 '3 666' '2 656' '2 656' '2 656' 117(9) ?
C1 Pd C1 H102 '3 666' '2 656' '2 656' '2 656' -98(8) ?
P Pd C2 C1 '2 656' '2 656' '2 656' '2 656' 43.2(9) ?
P Pd C2 H2 '2 656' '2 656' '2 656' '2 656' -71.3(3) ?
P Pd C2 C1 '2 656' '2 656' '2 656' '3 666' 174.2(6) ?
C1 Pd C2 C1 '2 656' '2 656' '2 656' '2 656' .0(7) ?
C1 Pd C2 H2 '2 656' '2 656' '2 656' '2 656' -114.5(7) ?
C1 Pd C2 C1 '2 656' '2 656' '2 656' '3 666' 131.0(13) ?
P Pd C2 C1 '3 666' '2 656' '2 656' '2 656' -174.2(6) ?
P Pd C2 H2 '3 666' '2 656' '2 656' '2 656' 71.3(3) ?
P Pd C2 C1 '3 666' '2 656' '2 656' '3 666' -43.2(9) ?
C1 Pd C2 C1 '3 666' '2 656' '2 656' '2 656' -131.0(13) ?
C1 Pd C2 H2 '3 666' '2 656' '2 656' '2 656' 114.5(7) ?
C1 Pd C2 C1 '3 666' '2 656' '2 656' '3 666' -.0(7) ?
P Pd C1 C2 '2 656' '2 656' '3 666' '2 656' -12.8(13) ?
C1 Pd C1 C2 '2 656' '2 656' '3 666' '2 656' -29.4(8) ?
C2 Pd C1 C2 '2 656' '2 656' '3 666' '2 656' .0(9) ?
P Pd C1 C2 '3 666' '2 656' '3 666' '2 656' 144.2(8) ?
Pd P C11 C12 '2 656' '2 656' '2 656' '2 656' 137.7(6) ?
Pd P C11 C16 '2 656' '2 656' '2 656' '2 656' -40.7(6) ?
C21 P C11 C12 '2 656' '2 656' '2 656' '2 656' -101.7(7) ?
C21 P C11 C16 '2 656' '2 656' '2 656' '2 656' 79.9(6) ?
C31 P C11 C12 '2 656' '2 656' '2 656' '2 656' 7.3(7) ?
C31 P C11 C16 '2 656' '2 656' '2 656' '2 656' -171.0(6) ?
Pd P C21 C22 '2 656' '2 656' '2 656' '2 656' 127.9(7) ?
Pd P C21 C26 '2 656' '2 656' '2 656' '2 656' -48.7(8) ?
C11 P C21 C22 '2 656' '2 656' '2 656' '2 656' -5.5(8) ?
C11 P C21 C26 '2 656' '2 656' '2 656' '2 656' 177.9(8) ?
C31 P C21 C22 '2 656' '2 656' '2 656' '2 656' -111.1(8) ?
C31 P C21 C26 '2 656' '2 656' '2 656' '2 656' 72.3(8) ?
Pd P C31 C32 '2 656' '2 656' '2 656' '2 656' 126.8(8) ?
Pd P C31 C36 '2 656' '2 656' '2 656' '2 656' -53.4(9) ?
C11 P C31 C32 '2 656' '2 656' '2 656' '2 656' -96.4(9) ?
C11 P C31 C36 '2 656' '2 656' '2 656' '2 656' 83.4(8) ?
C21 P C31 C32 '2 656' '2 656' '2 656' '2 656' 12.5(10) ?
C21 P C31 C36 '2 656' '2 656' '2 656' '2 656' -167.7(8) ?
Pd C1 C2 Pd '2 656' '2 656' '2 656' '2 656' -.00(3) ?
Pd C1 C2 H2 '2 656' '2 656' '2 656' '2 656' 131(*) ?
Pd C1 C2 C1 '2 656' '2 656' '2 656' '3 666' -56.6(10) ?
H101 C1 C2 Pd '2 656' '2 656' '2 656' '2 656' -129(6) ?
H101 C1 C2 H2 '2 656' '2 656' '2 656' '2 656' 2(11) ?
H101 C1 C2 C1 '2 656' '2 656' '2 656' '3 666' 174(6) ?
H102 C1 C2 Pd '2 656' '2 656' '2 656' '2 656' 79(9) ?
H102 C1 C2 H2 '2 656' '2 656' '2 656' '2 656' -150(13) ?
H102 C1 C2 C1 '2 656' '2 656' '2 656' '3 666' 23(9) ?
Pd C2 C1 Pd '2 656' '2 656' '3 666' '2 656' -.00(3) ?
C1 C2 C1 Pd '2 656' '2 656' '3 666' '2 656' 56.6(10) ?
H2 C2 C1 Pd '2 656' '2 656' '3 666' '2 656' -131(*) ?
P C11 C12 C13 '2 656' '2 656' '2 656' '2 656' -177.3(7) ?
P C11 C12 H12 '2 656' '2 656' '2 656' '2 656' -2(8) ?
C16 C11 C12 C13 '2 656' '2 656' '2 656' '2 656' 1.1(11) ?
C16 C11 C12 H12 '2 656' '2 656' '2 656' '2 656' 177(8) ?
P C11 C16 C15 '2 656' '2 656' '2 656' '2 656' 175.9(6) ?
P C11 C16 O '2 656' '2 656' '2 656' '2 656' -5.6(8) ?
C12 C11 C16 C15 '2 656' '2 656' '2 656' '2 656' -2.6(10) ?
C12 C11 C16 O '2 656' '2 656' '2 656' '2 656' 175.9(6) ?
C11 C12 C13 C14 '2 656' '2 656' '2 656' '2 656' .9(13) ?
C11 C12 C13 H13 '2 656' '2 656' '2 656' '2 656' -179(8) ?
H12 C12 C13 C14 '2 656' '2 656' '2 656' '2 656' -174(8) ?
H12 C12 C13 H13 '2 656' '2 656' '2 656' '2 656' 6(11) ?
C12 C13 C14 C15 '2 656' '2 656' '2 656' '2 656' -1.6(13) ?
C12 C13 C14 H14 '2 656' '2 656' '2 656' '2 656' -176(8) ?
H13 C13 C14 C15 '2 656' '2 656' '2 656' '2 656' 178(7) ?
H13 C13 C14 H14 '2 656' '2 656' '2 656' '2 656' 4(11) ?
C13 C14 C15 C16 '2 656' '2 656' '2 656' '2 656' .3(11) ?
C13 C14 C15 C17 '2 656' '2 656' '2 656' '2 656' -178.1(8) ?
H14 C14 C15 C16 '2 656' '2 656' '2 656' '2 656' 175(8) ?
H14 C14 C15 C17 '2 656' '2 656' '2 656' '2 656' -3(8) ?
C14 C15 C16 C11 '2 656' '2 656' '2 656' '2 656' 1.9(11) ?
C14 C15 C16 O '2 656' '2 656' '2 656' '2 656' -176.4(7) ?
C17 C15 C16 C11 '2 656' '2 656' '2 656' '2 656' -179.7(7) ?
C17 C15 C16 O '2 656' '2 656' '2 656' '2 656' 1.9(11) ?
C14 C15 C17 C18 '2 656' '2 656' '2 656' '2 656' 89.5(12) ?
C14 C15 C17 C19 '2 656' '2 656' '2 656' '2 656' -32.5(12) ?
C14 C15 C17 C15 '2 656' '2 656' '2 656' '3 666' -155.5(8) ?
C16 C15 C17 C18 '2 656' '2 656' '2 656' '2 656' -88.8(10) ?
C16 C15 C17 C19 '2 656' '2 656' '2 656' '2 656' 149.3(8) ?
C16 C15 C17 C15 '2 656' '2 656' '2 656' '3 666' 26.2(11) ?
C11 C16 O C16 '2 656' '2 656' '2 656' '3 666' 148.2(6) ?
C15 C16 O C16 '2 656' '2 656' '2 656' '3 666' -33.3(9) ?
C16 O C16 C15 '2 656' '2 656' '3 666' '3 666' 33.3(9) ?
C15 C17 C18 H181 '2 656' '2 656' '2 656' '2 656' 57.5(7) ?
C15 C17 C18 H182 '2 656' '2 656' '2 656' '2 656' -70(7) ?
C15 C17 C18 H182 '2 656' '2 656' '2 656' '3 666' -175(7) ?
C19 C17 C18 H181 '2 656' '2 656' '2 656' '2 656' 180.0000 ?
C19 C17 C18 H182 '2 656' '2 656' '2 656' '2 656' 53(7) ?
C19 C17 C18 H182 '2 656' '2 656' '2 656' '3 666' -53(7) ?
C15 C17 C18 H181 '3 666' '2 656' '2 656' '2 656' -57.5(7) ?
C15 C17 C18 H182 '3 666' '2 656' '2 656' '2 656' 175(7) ?
C15 C17 C18 H182 '3 666' '2 656' '2 656' '3 666' 70(7) ?
C15 C17 C19 H191 '2 656' '2 656' '2 656' '2 656' -60.2(6) ?
C15 C17 C19 H192 '2 656' '2 656' '2 656' '2 656' 71(5) ?
C15 C17 C19 H192 '2 656' '2 656' '2 656' '3 666' 168(5) ?
C18 C17 C19 H191 '2 656' '2 656' '2 656' '2 656' 180.0000 ?
C18 C17 C19 H192 '2 656' '2 656' '2 656' '2 656' -49(5) ?
C18 C17 C19 H192 '2 656' '2 656' '2 656' '3 666' 49(5) ?
C15 C17 C19 H191 '3 666' '2 656' '2 656' '2 656' 60.2(6) ?
C15 C17 C19 H192 '3 666' '2 656' '2 656' '2 656' -168(5) ?
C15 C17 C19 H192 '3 666' '2 656' '2 656' '3 666' -71(5) ?
C15 C17 C15 C16 '2 656' '2 656' '3 666' '3 666' -26.2(11) ?
C18 C17 C15 C16 '2 656' '2 656' '3 666' '3 666' 88.8(10) ?
C19 C17 C15 C16 '2 656' '2 656' '3 666' '3 666' -149.3(8) ?
P C21 C22 C23 '2 656' '2 656' '2 656' '2 656' -175.9(7) ?
P C21 C22 H22 '2 656' '2 656' '2 656' '2 656' 0(10) ?
C26 C21 C22 C23 '2 656' '2 656' '2 656' '2 656' .7(14) ?
C26 C21 C22 H22 '2 656' '2 656' '2 656' '2 656' 176(*) ?
P C21 C26 C25 '2 656' '2 656' '2 656' '2 656' 177.0(8) ?
P C21 C26 H26 '2 656' '2 656' '2 656' '2 656' -2(*) ?
C22 C21 C26 C25 '2 656' '2 656' '2 656' '2 656' .4(15) ?
C22 C21 C26 H26 '2 656' '2 656' '2 656' '2 656' -178(*) ?
C21 C22 C23 C24 '2 656' '2 656' '2 656' '2 656' -.3(15) ?
C21 C22 C23 H23 '2 656' '2 656' '2 656' '2 656' 177(8) ?
H22 C22 C23 C24 '2 656' '2 656' '2 656' '2 656' -176(9) ?
H22 C22 C23 H23 '2 656' '2 656' '2 656' '2 656' 1(12) ?
C22 C23 C24 C25 '2 656' '2 656' '2 656' '2 656' -1.1(17) ?
C22 C23 C24 H24 '2 656' '2 656' '2 656' '2 656' -178(9) ?
H23 C23 C24 C25 '2 656' '2 656' '2 656' '2 656' -178(11) ?
H23 C23 C24 H24 '2 656' '2 656' '2 656' '2 656' 5(15) ?
C23 C24 C25 C26 '2 656' '2 656' '2 656' '2 656' 2.0(16) ?
C23 C24 C25 H25 '2 656' '2 656' '2 656' '2 656' 176(11) ?
H24 C24 C25 C26 '2 656' '2 656' '2 656' '2 656' 179(9) ?
H24 C24 C25 H25 '2 656' '2 656' '2 656' '2 656' -7(14) ?
C24 C25 C26 C21 '2 656' '2 656' '2 656' '2 656' -1.7(17) ?
C24 C25 C26 H26 '2 656' '2 656' '2 656' '2 656' 177(8) ?
H25 C25 C26 C21 '2 656' '2 656' '2 656' '2 656' -177(8) ?
H25 C25 C26 H26 '2 656' '2 656' '2 656' '2 656' 2(12) ?
P C31 C32 C34 '2 656' '2 656' '2 656' '2 656' 179.9(10) ?
P C31 C32 H32 '2 656' '2 656' '2 656' '2 656' -1(11) ?
C36 C31 C32 C34 '2 656' '2 656' '2 656' '2 656' .2(18) ?
C36 C31 C32 H32 '2 656' '2 656' '2 656' '2 656' 179(11) ?
P C31 C36 C35 '2 656' '2 656' '2 656' '2 656' -179.3(10) ?
P C31 C36 H36 '2 656' '2 656' '2 656' '2 656' -20(9) ?
C32 C31 C36 C35 '2 656' '2 656' '2 656' '2 656' .5(17) ?
C32 C31 C36 H36 '2 656' '2 656' '2 656' '2 656' 160(9) ?
C31 C32 C34 C33 '2 656' '2 656' '2 656' '2 656' 2(2) ?
C31 C32 C34 H34 '2 656' '2 656' '2 656' '2 656' 129(6) ?
H32 C32 C34 C33 '2 656' '2 656' '2 656' '2 656' -177(10) ?
H32 C32 C34 H34 '2 656' '2 656' '2 656' '2 656' -50(12) ?
C35 C33 C34 C32 '2 656' '2 656' '2 656' '2 656' -5(2) ?
C35 C33 C34 H34 '2 656' '2 656' '2 656' '2 656' -124(8) ?
H33 C33 C34 C32 '2 656' '2 656' '2 656' '2 656' 166(8) ?
H33 C33 C34 H34 '2 656' '2 656' '2 656' '2 656' 46(11) ?
C34 C33 C35 C36 '2 656' '2 656' '2 656' '2 656' 5(2) ?
C34 C33 C35 H35 '2 656' '2 656' '2 656' '2 656' 145(9) ?
H33 C33 C35 C36 '2 656' '2 656' '2 656' '2 656' -164(9) ?
H33 C33 C35 H35 '2 656' '2 656' '2 656' '2 656' -25(13) ?
C33 C35 C36 C31 '2 656' '2 656' '2 656' '2 656' -3(2) ?
C33 C35 C36 H36 '2 656' '2 656' '2 656' '2 656' -162(9) ?
H35 C35 C36 C31 '2 656' '2 656' '2 656' '2 656' -134(11) ?
H35 C35 C36 H36 '2 656' '2 656' '2 656' '2 656' 68(14) ?
C17 C15 C16 O '2 656' '3 666' '3 666' '2 656' -1.9(11) ?
C1s Cl1s C1s H11s '4 655' '2 656' '2 656' '2 656' 119.8(9) ?
C1s Cl1s C1s H12s '4 655' '2 656' '2 656' '2 656' -119.9(9) ?
C1s Cl1s C1s Cl1s '4 655' '2 656' '2 656' '4 655' .0(7) ?
C1s Cl1s C1s Cl1s '2 656' '2 656' '4 655' '4 655' -.0(7) ?
Cl1s C1s Cl1s C1s '2 656' '2 656' '4 655' '4 655' .0(7) ?
H11s C1s Cl1s C1s '2 656' '2 656' '4 655' '4 655' -119.6(8) ?
H12s C1s Cl1s C1s '2 656' '2 656' '4 655' '4 655' 119.6(9) ?
C1s Cl1s C1s Cl1s '2 656' '4 655' '4 655' '2 656' .0(7) ?
